data_7156759
loop_
_publ_author_name
'Harada, Kentaro'
'Sekiya, Ryo'
'Maehara, Takeshi'
'Haino, Takeharu'

_publ_section_title
;
 Substituent-controlled racemization of dissymmetric coordination
 capsules.
;
_journal_issue 19
_journal_name_full 'Organic &amp; biomolecular chemistry'
_journal_page_first 4729
_journal_page_last 4735
_journal_paper_doi 10.1039/c9ob00388f
_journal_volume 17
_journal_year 2019
_chemical_formula_moiety '2(C34 H28 N4 O2 Cu), B F4 '
_chemical_formula_sum 'C68 H56 B Cu2 F4 N8 O4'
_chemical_formula_weight 1263.09
_chemical_properties_physical Oxygen-sensitive
_space_group_IT_number 2
_space_group_name_Hall '-P 1'
_space_group_name_H-M_alt 'P -1'
_symmetry_cell_setting triclinic
_symmetry_Int_Tables_number 2
_symmetry_space_group_name_Hall '-P 1'
_symmetry_space_group_name_H-M 'P -1'
_atom_sites_solution_hydrogens geom
_audit_creation_date 2019-02-17T12:23:02-00:00
_audit_creation_method 'WinGX routine CIF_UPDATE'
_audit_update_record
;
2019-02-17 deposited with the CCDC.    2019-03-28 downloaded from the CCDC.
;
_cell_angle_alpha 74.499(10)
_cell_angle_beta 79.884(10)
_cell_angle_gamma 87.811(10)
_cell_formula_units_Z 2
_cell_length_a 10.868(10)
_cell_length_b 15.852(15)
_cell_length_c 21.43(2)
_cell_measurement_reflns_used 3025
_cell_measurement_temperature 123(2)
_cell_measurement_theta_max 20.95
_cell_measurement_theta_min 2.26
_cell_volume 3502(6)
_computing_cell_refinement 'Bruker SAINT'
_computing_data_collection 'Bruker APEX2'
_computing_data_reduction 'SHELXS-2013 (Sheldrick, 2013)'
_computing_structure_refinement 'SHELXL-2013 (Sheldrick, 2013)'
_diffrn_ambient_temperature 123(2)
_diffrn_measured_fraction_theta_full 0.578
_diffrn_measured_fraction_theta_max 0.969
_diffrn_measurement_device_type 'Bluker APEX-II CCD'
_diffrn_measurement_method '\f and \w scans'
_diffrn_radiation_monochromator graphite
_diffrn_radiation_source 'rotary anticathode'
_diffrn_radiation_type MoK\a
_diffrn_radiation_wavelength 0.71073
_diffrn_reflns_av_R_equivalents 0.053
_diffrn_reflns_av_unetI/netI 0.1047
_diffrn_reflns_limit_h_max 10
_diffrn_reflns_limit_h_min -10
_diffrn_reflns_limit_k_max 15
_diffrn_reflns_limit_k_min -11
_diffrn_reflns_limit_l_max 21
_diffrn_reflns_limit_l_min -21
_diffrn_reflns_number 10235
_diffrn_reflns_theta_full 25.242
_diffrn_reflns_theta_max 21.042
_diffrn_reflns_theta_min 1.867
_exptl_absorpt_coefficient_mu 0.679
_exptl_absorpt_correction_type none
_exptl_crystal_colour 'dark red'
_exptl_crystal_density_diffrn 1.20
_exptl_crystal_description block
_exptl_crystal_F_000 1302
_exptl_crystal_recrystallization_method 'Re-crystallisation from solvent: dichloromathane'
_exptl_crystal_size_max 0.26
_exptl_crystal_size_mid 0.08
_exptl_crystal_size_min 0.03
_refine_diff_density_max 3.367
_refine_diff_density_min -0.914
_refine_diff_density_rms 0.325
_refine_ls_extinction_coef 0.162(17)
_refine_ls_extinction_expression Fc^*^=kFc[1+0.001xFc^2^\l^3^/sin(2\q)]^-1/4^
_refine_ls_extinction_method SHELXL
_refine_ls_goodness_of_fit_ref 1.873
_refine_ls_hydrogen_treatment constr
_refine_ls_matrix_type full
_refine_ls_number_parameters 382
_refine_ls_number_reflns 7314
_refine_ls_number_restraints 0
_refine_ls_restrained_S_all 1.873
_refine_ls_R_factor_all 0.2041
_refine_ls_R_factor_gt 0.1819
_refine_ls_shift/su_max 0.000
_refine_ls_shift/su_mean 0.000
_refine_ls_structure_factor_coef Fsqd
_refine_ls_weighting_details
;
 w=1/[\s^2^(Fo^2^)+(0.2000P)^2^]
 where P=(Fo^2^+2Fc^2^)/3
;
_refine_ls_weighting_scheme calc
_refine_ls_wR_factor_gt 0.4678
_refine_ls_wR_factor_ref 0.4807
_reflns_Friedel_coverage 0
_reflns_number_gt 5370
_reflns_number_total 7314
_reflns_threshold_expression 'I > 2\s(I)'
_cod_data_source_file c9ob00388f2.cif
_cod_data_source_block model_complex
_cod_depositor_comments 'Adding full bibliography for 7156759.cif.'
_cod_original_formula_sum 'C68 H56 N8 O4 Cu2 B F4'
_cod_database_code 7156759
_shelxl_version_number 2013-2

loop_
_symmetry_equiv_pos_as_xyz
'x, y, z'
'-x, -y, -z'

loop_
_atom_site_label
_atom_site_type_symbol
_atom_site_fract_x
_atom_site_fract_y
_atom_site_fract_z
_atom_site_U_iso_or_equiv
_atom_site_adp_type
_atom_site_occupancy
_atom_site_site_symmetry_order
_atom_site_calc_flag
_atom_site_refinement_flags_posn
_atom_site_refinement_flags_adp
C1 C 0.9766(16) 0.3446(11) 0.0755(9) 0.0435(13) Uani 1 1 d . .
H1 H 1.0141 0.2902 0.0733 0.052 Uiso 1 1 calc R U
C2 C 1.0433(16) 0.4064(10) 0.0865(9) 0.0435(13) Uani 1 1 d . .
H2 H 1.1283 0.3965 0.0913 0.052 Uiso 1 1 calc R U
C3 C 0.9861(16) 0.4875(11) 0.0909(9) 0.0435(13) Uani 1 1 d . .
H3 H 1.033 0.5318 0.0987 0.052 Uiso 1 1 calc R U
C4 C 0.8604(16) 0.5019(10) 0.0837(9) 0.0435(13) Uani 1 1 d . .
C5 C 0.7973(16) 0.4371(10) 0.0730(9) 0.0435(13) Uani 1 1 d . .
H5 H 0.7117 0.4466 0.0694 0.052 Uiso 1 1 calc R U
C6 C 0.8464(16) 0.3597(11) 0.0671(9) 0.0435(13) Uani 1 1 d . .
H6 H 0.7986 0.317 0.0578 0.052 Uiso 1 1 calc R U
C7 C 0.8013(16) 0.5854(10) 0.0898(9) 0.0435(13) Uani 1 1 d . .
C8 C 0.8290(16) 0.6278(10) 0.1351(9) 0.0435(13) Uani 1 1 d . .
H8 H 0.8875 0.6006 0.1622 0.052 Uiso 1 1 calc R U
C9 C 0.7184(16) 0.6297(10) 0.0486(9) 0.0435(13) Uani 1 1 d . .
H9 H 0.6994 0.6053 0.0154 0.052 Uiso 1 1 calc R U
C10 C 0.6641(16) 0.7075(10) 0.0553(9) 0.0435(13) Uani 1 1 d . .
H10 H 0.6065 0.7361 0.0281 0.052 Uiso 1 1 calc R U
C11 C 0.6976(16) 0.7447(11) 0.1056(9) 0.0435(13) Uani 1 1 d . .
C12 C 0.6409(16) 0.8266(10) 0.1170(9) 0.0435(13) Uani 1 1 d . .
C13 C 0.5727(16) 0.8853(10) 0.0755(9) 0.0435(13) Uani 1 1 d . .
H13 H 0.5569 0.8746 0.0361 0.052 Uiso 1 1 calc R U
C14 C 0.5299(16) 0.9578(11) 0.0934(9) 0.0435(13) Uani 1 1 d . .
H14 H 0.4812 0.998 0.0666 0.052 Uiso 1 1 calc R U
C15 C 0.5549(15) 0.9754(11) 0.1501(9) 0.0435(13) Uani 1 1 d . .
H15 H 0.5249 1.0268 0.1622 0.052 Uiso 1 1 calc R U
C16 C 0.6231(16) 0.9169(11) 0.1870(9) 0.0435(13) Uani 1 1 d . .
C17 C 0.623(2) 1.0013(12) 0.2633(13) 0.079(7) Uani 1 1 d . .
H17A H 0.6649 1.0521 0.2308 0.119 Uiso 1 1 calc R U
H17B H 0.6459 0.997 0.3062 0.119 Uiso 1 1 calc R U
H17C H 0.532 1.0081 0.2665 0.119 Uiso 1 1 calc R U
C18 C 1.255(2) 1.0596(15) 0.2883(11) 0.0763(19) Uani 1 1 d . .
H18 H 1.3317 1.0915 0.2748 0.092 Uiso 1 1 calc R U
C19 C 1.231(2) 1.0066(15) 0.3493(12) 0.0763(19) Uani 1 1 d . .
H19 H 1.2775 1.0128 0.3814 0.092 Uiso 1 1 calc R U
C20 C 1.135(2) 0.9406(15) 0.3665(12) 0.0763(19) Uani 1 1 d . .
H20 H 1.1184 0.9007 0.4089 0.092 Uiso 1 1 calc R U
C21 C 1.070(2) 0.9391(15) 0.3180(12) 0.0763(19) Uani 1 1 d . .
C22 C 1.080(2) 0.9946(15) 0.2572(12) 0.0763(19) Uani 1 1 d . .
H22 H 1.0331 0.9857 0.226 0.092 Uiso 1 1 calc R U
C23 C 1.168(2) 1.0707(16) 0.2412(12) 0.0763(19) Uani 1 1 d . .
H23 H 1.1676 1.1206 0.2049 0.092 Uiso 1 1 calc R U
C24 C 0.936(2) 0.8311(15) 0.2841(12) 0.0763(19) Uani 1 1 d . .
H24 H 0.9817 0.8514 0.2408 0.092 Uiso 1 1 calc R U
C25 C 0.970(2) 0.8658(15) 0.3333(11) 0.0763(19) Uani 1 1 d . .
C26 C 0.893(2) 0.8399(15) 0.3985(11) 0.0763(19) Uani 1 1 d . .
H26 H 0.9056 0.8635 0.4331 0.092 Uiso 1 1 calc R U
C27 C 0.794(2) 0.7755(15) 0.4072(12) 0.0763(19) Uani 1 1 d . .
H27 H 0.7431 0.7542 0.449 0.092 Uiso 1 1 calc R U
C28 C 0.775(2) 0.7463(15) 0.3555(12) 0.0763(19) Uani 1 1 d . .
C29 C 0.677(2) 0.6714(15) 0.3604(12) 0.0763(19) Uani 1 1 d . .
C30 C 0.593(2) 0.6395(15) 0.4213(11) 0.0763(19) Uani 1 1 d . .
H30 H 0.602 0.6545 0.4604 0.092 Uiso 1 1 calc R U
C31 C 0.496(2) 0.5834(15) 0.4188(12) 0.0763(19) Uani 1 1 d . .
H31 H 0.433 0.5619 0.4562 0.092 Uiso 1 1 calc R U
C32 C 0.493(2) 0.5623(15) 0.3652(11) 0.0763(19) Uani 1 1 d . .
H32 H 0.4366 0.5187 0.3646 0.092 Uiso 1 1 calc R U
C33 C 0.572(2) 0.6023(16) 0.3092(12) 0.0763(19) Uani 1 1 d . .
C34 C 0.4775(19) 0.5378(13) 0.2464(12) 0.064(6) Uani 1 1 d . .
H34A H 0.4934 0.4793 0.2735 0.097 Uiso 1 1 calc R U
H34B H 0.4806 0.5356 0.2009 0.097 Uiso 1 1 calc R U
H34C H 0.3947 0.5572 0.2633 0.097 Uiso 1 1 calc R U
C35 C 0.5650(12) 0.2350(9) 0.2756(7) 0.0770(19) Uani 1 1 d G .
H35 H 0.5129 0.1977 0.2632 0.092 Uiso 1 1 calc R U
C36 C 0.5261(10) 0.2616(9) 0.3326(7) 0.0770(19) Uani 1 1 d G .
H36 H 0.4475 0.2426 0.3592 0.092 Uiso 1 1 calc R U
C37 C 0.6023(13) 0.3162(9) 0.3508(6) 0.0770(19) Uani 1 1 d G .
H37 H 0.5757 0.3345 0.3897 0.092 Uiso 1 1 calc R U
C38 C 0.7173(12) 0.3441(9) 0.3119(7) 0.0770(19) Uani 1 1 d G .
C39 C 0.7561(11) 0.3174(10) 0.2548(7) 0.0770(19) Uani 1 1 d G .
H39 H 0.8348 0.3365 0.2283 0.092 Uiso 1 1 calc R U
C68 C 0.6800(13) 0.2628(9) 0.2367(6) 0.0770(19) Uani 1 1 d G .
H68 H 0.7066 0.2446 0.1977 0.092 Uiso 1 1 calc R U
C40 C 0.795(2) 0.4084(15) 0.3294(12) 0.0770(19) Uani 1 1 d . .
C41 C 0.775(2) 0.4286(14) 0.3906(12) 0.0770(19) Uani 1 1 d . .
H41 H 0.7048 0.4046 0.4227 0.092 Uiso 1 1 calc R U
C42 C 0.856(2) 0.4826(14) 0.4044(12) 0.0770(19) Uani 1 1 d . .
H42 H 0.8536 0.4846 0.4485 0.092 Uiso 1 1 calc R U
C43 C 0.936(2) 0.5301(15) 0.3587(12) 0.0770(19) Uani 1 1 d . .
C44 C 1.034(2) 0.5914(15) 0.3641(12) 0.0770(19) Uani 1 1 d . .
C45 C 1.027(2) 0.6058(14) 0.4287(12) 0.0770(19) Uani 1 1 d . .
H45 H 0.9698 0.5747 0.4658 0.092 Uiso 1 1 calc R U
C46 C 1.113(2) 0.6697(14) 0.4330(12) 0.0770(19) Uani 1 1 d . .
H46 H 1.1092 0.6844 0.4734 0.092 Uiso 1 1 calc R U
C47 C 1.202(2) 0.7114(15) 0.3776(12) 0.0770(19) Uani 1 1 d . .
H47 H 1.2606 0.7528 0.3806 0.092 Uiso 1 1 calc R U
C48 C 1.202(2) 0.6881(15) 0.3153(13) 0.0770(19) Uani 1 1 d . .
C49 C 0.877(2) 0.4662(14) 0.2817(12) 0.0770(19) Uani 1 1 d . .
H49 H 0.8802 0.464 0.2376 0.092 Uiso 1 1 calc R U
C50 C 1.3624(18) 0.7870(13) 0.2553(13) 0.074(7) Uani 1 1 d . .
H50A H 1.3177 0.8388 0.2639 0.111 Uiso 1 1 calc R U
H50B H 1.4167 0.8035 0.2122 0.111 Uiso 1 1 calc R U
H50C H 1.4133 0.7634 0.2894 0.111 Uiso 1 1 calc R U
C51 C 0.9753(15) 1.1074(11) 0.0714(9) 0.0411(13) Uani 1 1 d . .
H51 H 0.9396 1.1641 0.0645 0.049 Uiso 1 1 calc R U
C52 C 1.1018(15) 1.0926(10) 0.0672(9) 0.0411(13) Uani 1 1 d . .
H52 H 1.1547 1.1418 0.06 0.049 Uiso 1 1 calc R U
C53 C 1.1569(15) 1.0130(10) 0.0724(9) 0.0411(13) Uani 1 1 d . .
H53 H 1.2453 1.0085 0.0669 0.049 Uiso 1 1 calc R U
C54 C 1.0842(15) 0.9392(10) 0.0858(9) 0.0411(13) Uani 1 1 d . .
C55 C 0.9548(15) 0.9471(10) 0.0950(9) 0.0411(13) Uani 1 1 d . .
H55 H 0.9025 0.8967 0.1064 0.049 Uiso 1 1 calc R U
C56 C 0.9041(15) 1.0292(10) 0.0872(9) 0.0411(13) Uani 1 1 d . .
H56 H 0.8156 1.0339 0.0928 0.049 Uiso 1 1 calc R U
C57 C 1.1402(15) 0.8512(10) 0.0887(9) 0.0411(13) Uani 1 1 d . .
C58 C 1.0789(15) 0.7788(10) 0.1353(9) 0.0411(13) Uani 1 1 d . .
H58 H 1.0004 0.7873 0.1604 0.049 Uiso 1 1 calc R U
C59 C 1.2500(15) 0.8378(10) 0.0489(9) 0.0411(13) Uani 1 1 d . .
H59 H 1.2914 0.8854 0.0158 0.049 Uiso 1 1 calc R U
C60 C 1.3001(15) 0.7524(10) 0.0579(9) 0.0411(13) Uani 1 1 d . .
H60 H 1.3775 0.743 0.0323 0.049 Uiso 1 1 calc R U
C61 C 1.2358(15) 0.6824(10) 0.1041(9) 0.0411(13) Uani 1 1 d . .
C62 C 1.2792(15) 0.5916(10) 0.1175(9) 0.0411(13) Uani 1 1 d . .
C63 C 1.3735(15) 0.5593(10) 0.0769(9) 0.0411(13) Uani 1 1 d . .
H63 H 1.4172 0.5981 0.0382 0.049 Uiso 1 1 calc R U
C64 C 1.4025(15) 0.4755(10) 0.0917(9) 0.0411(13) Uani 1 1 d . .
H64 H 1.4665 0.4562 0.0625 0.049 Uiso 1 1 calc R U
C65 C 1.3466(15) 0.4151(11) 0.1461(9) 0.0411(13) Uani 1 1 d . .
H65 H 1.3705 0.3554 0.156 0.049 Uiso 1 1 calc R U
C66 C 1.2457(15) 0.4489(11) 0.1890(9) 0.0411(13) Uani 1 1 d . .
C67 C 1.1989(19) 0.3076(12) 0.2613(9) 0.061(6) Uani 1 1 d . .
H67A H 1.2248 0.2863 0.2221 0.091 Uiso 1 1 calc R U
H67B H 1.1219 0.2774 0.2869 0.091 Uiso 1 1 calc R U
H67C H 1.265 0.296 0.2883 0.091 Uiso 1 1 calc R U
B1 B 0.766(2) 0.617(2) 0.5794(14) 0.064(7) Uani 1 1 d . .
N1 N 0.6689(12) 0.8410(8) 0.1736(7) 0.041(2) Uani 1 1 d . .
N2 N 0.7793(12) 0.7046(8) 0.1437(7) 0.041(2) Uani 1 1 d . .
N3 N 0.8471(12) 0.7735(8) 0.2934(7) 0.041(2) Uani 1 1 d . .
N4 N 0.6657(12) 0.6588(8) 0.3088(7) 0.041(2) Uani 1 1 d . .
N5 N 0.9506(12) 0.5242(8) 0.2916(7) 0.0378(19) Uani 1 1 d . .
N6 N 1.1196(12) 0.6251(8) 0.3133(7) 0.0378(19) Uani 1 1 d . .
N7 N 1.1297(12) 0.6934(8) 0.1463(7) 0.0378(19) Uani 1 1 d . .
N8 N 1.2181(12) 0.5363(8) 0.1734(7) 0.0378(19) Uani 1 1 d . .
O1 O 0.6594(12) 0.9244(8) 0.2437(7) 0.060(4) Uani 1 1 d . .
O2 O 0.5674(11) 0.5957(8) 0.2486(7) 0.056(4) Uani 1 1 d . .
O3 O 1.2739(13) 0.7218(8) 0.2559(7) 0.062(4) Uani 1 1 d . .
O4 O 1.1763(10) 0.4037(7) 0.2411(7) 0.051(3) Uani 1 1 d . .
F1 F 0.7566(17) 0.5533(16) 0.5425(9) 0.146(7) Uani 1 1 d . .
F2 F 0.883(3) 0.6513(18) 0.5640(12) 0.190(10) Uani 1 1 d . .
F3 F 0.6805(19) 0.6826(14) 0.5625(8) 0.140(7) Uani 1 1 d . .
F4 F 0.732(2) 0.5736(12) 0.6439(9) 0.141(7) Uani 1 1 d . .
Cu1 Cu 0.76559(18) 0.74297(13) 0.22651(10) 0.0409(10) Uani 1 1 d . .
Cu2 Cu 1.08806(18) 0.59623(13) 0.22770(10) 0.0408(10) Uani 1 1 d . .

loop_
_atom_site_aniso_label
_atom_site_aniso_U_11
_atom_site_aniso_U_22
_atom_site_aniso_U_33
_atom_site_aniso_U_23
_atom_site_aniso_U_13
_atom_site_aniso_U_12
C1 0.043(3) 0.030(2) 0.059(3) -0.011(2) -0.013(2) -0.0028(19)
C2 0.043(3) 0.030(2) 0.059(3) -0.011(2) -0.013(2) -0.0028(19)
C3 0.043(3) 0.030(2) 0.059(3) -0.011(2) -0.013(2) -0.0028(19)
C4 0.043(3) 0.030(2) 0.059(3) -0.011(2) -0.013(2) -0.0028(19)
C5 0.043(3) 0.030(2) 0.059(3) -0.011(2) -0.013(2) -0.0028(19)
C6 0.043(3) 0.030(2) 0.059(3) -0.011(2) -0.013(2) -0.0028(19)
C7 0.043(3) 0.030(2) 0.059(3) -0.011(2) -0.013(2) -0.0028(19)
C8 0.043(3) 0.030(2) 0.059(3) -0.011(2) -0.013(2) -0.0028(19)
C9 0.043(3) 0.030(2) 0.059(3) -0.011(2) -0.013(2) -0.0028(19)
C10 0.043(3) 0.030(2) 0.059(3) -0.011(2) -0.013(2) -0.0028(19)
C11 0.043(3) 0.030(2) 0.059(3) -0.011(2) -0.013(2) -0.0028(19)
C12 0.043(3) 0.030(2) 0.059(3) -0.011(2) -0.013(2) -0.0028(19)
C13 0.043(3) 0.030(2) 0.059(3) -0.011(2) -0.013(2) -0.0028(19)
C14 0.043(3) 0.030(2) 0.059(3) -0.011(2) -0.013(2) -0.0028(19)
C15 0.043(3) 0.030(2) 0.059(3) -0.011(2) -0.013(2) -0.0028(19)
C16 0.043(3) 0.030(2) 0.059(3) -0.011(2) -0.013(2) -0.0028(19)
C17 0.12(2) 0.021(11) 0.111(19) -0.028(12) -0.039(16) -0.001(11)
C18 0.080(4) 0.079(4) 0.069(4) -0.014(3) -0.014(3) -0.032(3)
C19 0.080(4) 0.079(4) 0.069(4) -0.014(3) -0.014(3) -0.032(3)
C20 0.080(4) 0.079(4) 0.069(4) -0.014(3) -0.014(3) -0.032(3)
C21 0.080(4) 0.079(4) 0.069(4) -0.014(3) -0.014(3) -0.032(3)
C22 0.080(4) 0.079(4) 0.069(4) -0.014(3) -0.014(3) -0.032(3)
C23 0.080(4) 0.079(4) 0.069(4) -0.014(3) -0.014(3) -0.032(3)
C24 0.080(4) 0.079(4) 0.069(4) -0.014(3) -0.014(3) -0.032(3)
C25 0.080(4) 0.079(4) 0.069(4) -0.014(3) -0.014(3) -0.032(3)
C26 0.080(4) 0.079(4) 0.069(4) -0.014(3) -0.014(3) -0.032(3)
C27 0.080(4) 0.079(4) 0.069(4) -0.014(3) -0.014(3) -0.032(3)
C28 0.080(4) 0.079(4) 0.069(4) -0.014(3) -0.014(3) -0.032(3)
C29 0.080(4) 0.079(4) 0.069(4) -0.014(3) -0.014(3) -0.032(3)
C30 0.080(4) 0.079(4) 0.069(4) -0.014(3) -0.014(3) -0.032(3)
C31 0.080(4) 0.079(4) 0.069(4) -0.014(3) -0.014(3) -0.032(3)
C32 0.080(4) 0.079(4) 0.069(4) -0.014(3) -0.014(3) -0.032(3)
C33 0.080(4) 0.079(4) 0.069(4) -0.014(3) -0.014(3) -0.032(3)
C34 0.060(13) 0.047(12) 0.105(18) -0.042(12) -0.033(12) 0.007(11)
C35 0.079(4) 0.064(4) 0.083(4) -0.016(3) -0.001(3) -0.025(3)
C36 0.079(4) 0.064(4) 0.083(4) -0.016(3) -0.001(3) -0.025(3)
C37 0.079(4) 0.064(4) 0.083(4) -0.016(3) -0.001(3) -0.025(3)
C38 0.079(4) 0.064(4) 0.083(4) -0.016(3) -0.001(3) -0.025(3)
C39 0.079(4) 0.064(4) 0.083(4) -0.016(3) -0.001(3) -0.025(3)
C68 0.079(4) 0.064(4) 0.083(4) -0.016(3) -0.001(3) -0.025(3)
C40 0.079(4) 0.064(4) 0.083(4) -0.016(3) -0.001(3) -0.025(3)
C41 0.079(4) 0.064(4) 0.083(4) -0.016(3) -0.001(3) -0.025(3)
C42 0.079(4) 0.064(4) 0.083(4) -0.016(3) -0.001(3) -0.025(3)
C43 0.079(4) 0.064(4) 0.083(4) -0.016(3) -0.001(3) -0.025(3)
C44 0.079(4) 0.064(4) 0.083(4) -0.016(3) -0.001(3) -0.025(3)
C45 0.079(4) 0.064(4) 0.083(4) -0.016(3) -0.001(3) -0.025(3)
C46 0.079(4) 0.064(4) 0.083(4) -0.016(3) -0.001(3) -0.025(3)
C47 0.079(4) 0.064(4) 0.083(4) -0.016(3) -0.001(3) -0.025(3)
C48 0.079(4) 0.064(4) 0.083(4) -0.016(3) -0.001(3) -0.025(3)
C49 0.079(4) 0.064(4) 0.083(4) -0.016(3) -0.001(3) -0.025(3)
C50 0.041(12) 0.052(13) 0.13(2) -0.022(13) -0.017(13) -0.028(10)
C51 0.031(2) 0.030(2) 0.059(3) -0.009(2) -0.002(2) -0.0115(18)
C52 0.031(2) 0.030(2) 0.059(3) -0.009(2) -0.002(2) -0.0115(18)
C53 0.031(2) 0.030(2) 0.059(3) -0.009(2) -0.002(2) -0.0115(18)
C54 0.031(2) 0.030(2) 0.059(3) -0.009(2) -0.002(2) -0.0115(18)
C55 0.031(2) 0.030(2) 0.059(3) -0.009(2) -0.002(2) -0.0115(18)
C56 0.031(2) 0.030(2) 0.059(3) -0.009(2) -0.002(2) -0.0115(18)
C57 0.031(2) 0.030(2) 0.059(3) -0.009(2) -0.002(2) -0.0115(18)
C58 0.031(2) 0.030(2) 0.059(3) -0.009(2) -0.002(2) -0.0115(18)
C59 0.031(2) 0.030(2) 0.059(3) -0.009(2) -0.002(2) -0.0115(18)
C60 0.031(2) 0.030(2) 0.059(3) -0.009(2) -0.002(2) -0.0115(18)
C61 0.031(2) 0.030(2) 0.059(3) -0.009(2) -0.002(2) -0.0115(18)
C62 0.031(2) 0.030(2) 0.059(3) -0.009(2) -0.002(2) -0.0115(18)
C63 0.031(2) 0.030(2) 0.059(3) -0.009(2) -0.002(2) -0.0115(18)
C64 0.031(2) 0.030(2) 0.059(3) -0.009(2) -0.002(2) -0.0115(18)
C65 0.031(2) 0.030(2) 0.059(3) -0.009(2) -0.002(2) -0.0115(18)
C66 0.031(2) 0.030(2) 0.059(3) -0.009(2) -0.002(2) -0.0115(18)
C67 0.073(14) 0.050(13) 0.037(11) 0.020(9) 0.002(10) 0.002(10)
B1 0.031(13) 0.09(2) 0.062(19) -0.001(16) 0.001(12) -0.034(14)
N1 0.043(4) 0.032(4) 0.045(5) -0.002(3) -0.008(3) -0.020(3)
N2 0.043(4) 0.032(4) 0.045(5) -0.002(3) -0.008(3) -0.020(3)
N3 0.043(4) 0.032(4) 0.045(5) -0.002(3) -0.008(3) -0.020(3)
N4 0.043(4) 0.032(4) 0.045(5) -0.002(3) -0.008(3) -0.020(3)
N5 0.033(4) 0.027(4) 0.050(5) -0.006(3) -0.003(3) -0.011(3)
N6 0.033(4) 0.027(4) 0.050(5) -0.006(3) -0.003(3) -0.011(3)
N7 0.033(4) 0.027(4) 0.050(5) -0.006(3) -0.003(3) -0.011(3)
N8 0.033(4) 0.027(4) 0.050(5) -0.006(3) -0.003(3) -0.011(3)
O1 0.067(9) 0.047(8) 0.070(9) -0.018(7) -0.017(7) 0.001(7)
O2 0.040(7) 0.057(8) 0.072(10) -0.009(7) -0.018(6) -0.017(6)
O3 0.075(9) 0.048(8) 0.067(9) -0.027(7) 0.004(7) -0.025(7)
O4 0.037(7) 0.027(7) 0.087(10) -0.018(6) 0.001(7) 0.002(5)
F1 0.115(13) 0.23(2) 0.106(13) -0.081(15) 0.003(10) -0.026(14)
F2 0.21(3) 0.22(2) 0.17(2) -0.11(2) -0.040(19) -0.03(2)
F3 0.144(16) 0.176(18) 0.069(11) 0.011(11) 0.000(10) -0.013(15)
F4 0.194(19) 0.130(14) 0.097(14) -0.018(11) -0.041(13) -0.001(14)
Cu1 0.0356(14) 0.0394(15) 0.0482(16) -0.0098(10) -0.0099(10) -0.0052(9)
Cu2 0.0379(15) 0.0336(14) 0.0485(16) -0.0094(10) -0.0005(10) -0.0114(9)

loop_
_atom_type_symbol
_atom_type_description
_atom_type_scat_dispersion_real
_atom_type_scat_dispersion_imag
_atom_type_scat_source
C C 0.0033 0.0016 'International Tables Vol C Tables 4.2.6.8 and 6.1.1.4'
H H 0 0 'International Tables Vol C Tables 4.2.6.8 and 6.1.1.4'
B B 0.0013 0.0007 'International Tables Vol C Tables 4.2.6.8 and 6.1.1.4'
N N 0.0061 0.0033 'International Tables Vol C Tables 4.2.6.8 and 6.1.1.4'
O O 0.0106 0.006 'International Tables Vol C Tables 4.2.6.8 and 6.1.1.4'
F F 0.0171 0.0103 'International Tables Vol C Tables 4.2.6.8 and 6.1.1.4'
Cu Cu 0.3201 1.2651 'International Tables Vol C Tables 4.2.6.8 and 6.1.1.4'

loop_
_geom_angle_atom_site_label_1
_geom_angle_atom_site_label_2
_geom_angle_atom_site_label_3
_geom_angle
C2 C1 C6 120.7(15)
C2 C1 H1 119.7
C6 C1 H1 119.7
C1 C2 C3 119.5(16)
C1 C2 H2 120.3
C3 C2 H2 120.3
C4 C3 C2 120.1(16)
C4 C3 H3 120
C2 C3 H3 120
C5 C4 C3 117.9(15)
C5 C4 C7 122.5(16)
C3 C4 C7 119.6(15)
C6 C5 C4 124.9(17)
C6 C5 H5 117.5
C4 C5 H5 117.5
C5 C6 C1 116.8(16)
C5 C6 H6 121.6
C1 C6 H6 121.6
C8 C7 C9 115.6(15)
C8 C7 C4 121.8(16)
C9 C7 C4 122.5(16)
N2 C8 C7 125.6(16)
N2 C8 H8 117.2
C7 C8 H8 117.2
C10 C9 C7 121.5(17)
C10 C9 H9 119.2
C7 C9 H9 119.2
C9 C10 C11 118.1(16)
C9 C10 H10 121
C11 C10 H10 121
N2 C11 C10 120.9(15)
N2 C11 C12 117.9(16)
C10 C11 C12 121.2(15)
N1 C12 C13 122.9(15)
N1 C12 C11 111.0(15)
C13 C12 C11 126.0(17)
C14 C13 C12 117.6(18)
C14 C13 H13 121.2
C12 C13 H13 121.2
C13 C14 C15 121.8(17)
C13 C14 H14 119.1
C15 C14 H14 119.1
C16 C15 C14 117.4(16)
C16 C15 H15 121.3
C14 C15 H15 121.3
C15 C16 N1 125.1(18)
C15 C16 O1 125.5(16)
N1 C16 O1 109.4(14)
O1 C17 H17A 109.5
O1 C17 H17B 109.5
H17A C17 H17B 109.5
O1 C17 H17C 109.5
H17A C17 H17C 109.5
H17B C17 H17C 109.5
C19 C18 C23 123(2)
C19 C18 H18 118.6
C23 C18 H18 118.6
C18 C19 C20 121(2)
C18 C19 H19 119.7
C20 C19 H19 119.7
C21 C20 C19 115(2)
C21 C20 H20 122.3
C19 C20 H20 122.3
C22 C21 C20 128(2)
C22 C21 C25 114(2)
C20 C21 C25 117(2)
C21 C22 C23 117(2)
C21 C22 H22 121.5
C23 C22 H22 121.5
C18 C23 C22 112(2)
C18 C23 H23 123.8
C22 C23 H23 123.8
N3 C24 C25 125(2)
N3 C24 H24 117.3
C25 C24 H24 117.3
C24 C25 C26 116.8(19)
C24 C25 C21 123(2)
C26 C25 C21 120(2)
C27 C26 C25 116(2)
C27 C26 H26 121.9
C25 C26 H26 121.9
C28 C27 C26 120(2)
C28 C27 H27 120
C26 C27 H27 120
C27 C28 N3 123.2(19)
C27 C28 C29 124(2)
N3 C28 C29 112.4(18)
N4 C29 C30 125(2)
N4 C29 C28 115.1(19)
C30 C29 C28 118(2)
C31 C30 C29 115(2)
C31 C30 H30 122.6
C29 C30 H30 122.6
C32 C31 C30 119(2)
C32 C31 H31 120.5
C30 C31 H31 120.5
C31 C32 C33 120(2)
C31 C32 H32 119.9
C33 C32 H32 119.9
O2 C33 C32 126(2)
O2 C33 N4 111.7(18)
C32 C33 N4 122(2)
O2 C34 H34A 109.5
O2 C34 H34B 109.5
H34A C34 H34B 109.5
O2 C34 H34C 109.5
H34A C34 H34C 109.5
H34B C34 H34C 109.5
C36 C35 C68 120
C36 C35 H35 120
C68 C35 H35 120
C35 C36 C37 120
C35 C36 H36 120
C37 C36 H36 120
C36 C37 C38 120
C36 C37 H37 120
C38 C37 H37 120
C39 C38 C37 120
C39 C38 C40 120.4(12)
C37 C38 C40 119.5(12)
C38 C39 C68 120
C38 C39 H39 120
C68 C39 H39 120
C39 C68 C35 120
C39 C68 H68 120
C35 C68 H68 120
C49 C40 C41 113(2)
C49 C40 C38 121(2)
C41 C40 C38 124.7(19)
C42 C41 C40 121(2)
C42 C41 H41 119.5
C40 C41 H41 119.5
C43 C42 C41 121(2)
C43 C42 H42 119.6
C41 C42 H42 119.6
C42 C43 N5 122(2)
C42 C43 C44 129(2)
N5 C43 C44 109.4(18)
N6 C44 C45 125(2)
N6 C44 C43 120(2)
C45 C44 C43 115(2)
C46 C45 C44 116(2)
C46 C45 H45 122.1
C44 C45 H45 122.1
C47 C46 C45 121(2)
C47 C46 H46 119.5
C45 C46 H46 119.5
C46 C47 C48 118(2)
C46 C47 H47 121.2
C48 C47 H47 121.2
O3 C48 N6 111.8(19)
O3 C48 C47 128.4(19)
N6 C48 C47 119.8(19)
N5 C49 C40 126(2)
N5 C49 H49 116.8
C40 C49 H49 116.8
O3 C50 H50A 109.5
O3 C50 H50B 109.5
H50A C50 H50B 109.5
O3 C50 H50C 109.5
H50A C50 H50C 109.5
H50B C50 H50C 109.5
C52 C51 C56 112.9(15)
C52 C51 H51 123.5
C56 C51 H51 123.5
C53 C52 C51 125.1(15)
C53 C52 H52 117.4
C51 C52 H52 117.4
C52 C53 C54 119.8(15)
C52 C53 H53 120.1
C54 C53 H53 120.1
C53 C54 C55 119.2(15)
C53 C54 C57 121.8(15)
C55 C54 C57 119.0(14)
C56 C55 C54 118.6(15)
C56 C55 H55 120.7
C54 C55 H55 120.7
C55 C56 C51 124.2(15)
C55 C56 H56 117.9
C51 C56 H56 117.9
C59 C57 C58 118.7(15)
C59 C57 C54 123.5(14)
C58 C57 C54 117.8(14)
C57 C58 N7 122.4(15)
C57 C58 H58 118.8
N7 C58 H58 118.8
C57 C59 C60 119.5(15)
C57 C59 H59 120.3
C60 C59 H59 120.3
C61 C60 C59 119.9(15)
C61 C60 H60 120.1
C59 C60 H60 120.1
N7 C61 C60 122.3(14)
N7 C61 C62 113.0(14)
C60 C61 C62 124.4(15)
N8 C62 C63 119.6(14)
N8 C62 C61 115.2(14)
C63 C62 C61 125.2(15)
C64 C63 C62 120.7(16)
C64 C63 H63 119.6
C62 C63 H63 119.6
C63 C64 C65 124.2(17)
C63 C64 H64 117.9
C65 C64 H64 117.9
C64 C65 C66 115.3(15)
C64 C65 H65 122.3
C66 C65 H65 122.3
O4 C66 N8 113.7(14)
O4 C66 C65 126.5(14)
N8 C66 C65 119.8(15)
O4 C67 H67A 109.5
O4 C67 H67B 109.5
H67A C67 H67B 109.5
O4 C67 H67C 109.5
H67A C67 H67C 109.5
H67B C67 H67C 109.5
F2 B1 F4 114(3)
F2 B1 F3 110(2)
F4 B1 F3 109(2)
F2 B1 F1 110(2)
F4 B1 F1 106(2)
F3 B1 F1 108(2)
C16 N1 C12 115.1(14)
C16 N1 Cu1 129.9(12)
C12 N1 Cu1 114.9(10)
C11 N2 C8 118.3(15)
C11 N2 Cu1 112.8(11)
C8 N2 Cu1 125.1(12)
C24 N3 C28 118.2(17)
C24 N3 Cu1 128.1(14)
C28 N3 Cu1 111.3(12)
C29 N4 C33 117.6(18)
C29 N4 Cu1 115.4(13)
C33 N4 Cu1 125.8(14)
C49 N5 C43 115.1(16)
C49 N5 Cu2 128.3(14)
C43 N5 Cu2 116.4(12)
C44 N6 C48 120.8(18)
C44 N6 Cu2 112.5(13)
C48 N6 Cu2 125.1(13)
C61 N7 C58 116.6(13)
C61 N7 Cu2 115.6(10)
C58 N7 Cu2 126.1(11)
C62 N8 C66 120.4(14)
C62 N8 Cu2 113.8(10)
C66 N8 Cu2 125.8(11)
C16 O1 C17 116.5(15)
C33 O2 C34 114.1(16)
C48 O3 C50 114.2(17)
C66 O4 C67 117.3(13)
N3 Cu1 N2 149.6(6)
N3 Cu1 N1 115.9(6)
N2 Cu1 N1 80.3(6)
N3 Cu1 N4 81.9(5)
N2 Cu1 N4 114.8(5)
N1 Cu1 N4 117.1(5)
N7 Cu2 N5 145.3(6)
N7 Cu2 N8 79.9(5)
N5 Cu2 N8 119.0(5)
N7 Cu2 N6 114.5(5)
N5 Cu2 N6 81.1(5)
N8 Cu2 N6 122.5(5)

loop_
_geom_bond_atom_site_label_1
_geom_bond_atom_site_label_2
_geom_bond_distance
C1 C2 1.33(2)
C1 C6 1.46(2)
C1 H1 0.95
C2 C3 1.42(2)
C2 H2 0.95
C3 C4 1.40(2)
C3 H3 0.95
C4 C5 1.35(2)
C4 C7 1.48(2)
C5 C6 1.35(2)
C5 H5 0.95
C6 H6 0.95
C7 C8 1.40(2)
C7 C9 1.41(2)
C8 N2 1.36(2)
C8 H8 0.95
C9 C10 1.38(2)
C9 H9 0.95
C10 C11 1.46(2)
C10 H10 0.95
C11 N2 1.34(2)
C11 C12 1.48(2)
C12 N1 1.38(2)
C12 C13 1.39(2)
C13 C14 1.35(2)
C13 H13 0.95
C14 C15 1.39(2)
C14 H14 0.95
C15 C16 1.34(2)
C15 H15 0.95
C16 N1 1.37(2)
C16 O1 1.38(2)
C17 O1 1.41(2)
C17 H17A 0.98
C17 H17B 0.98
C17 H17C 0.98
C18 C19 1.34(3)
C18 C23 1.47(3)
C18 H18 0.95
C19 C20 1.43(3)
C19 H19 0.95
C20 C21 1.36(3)
C20 H20 0.95
C21 C22 1.35(3)
C21 C25 1.55(3)
C22 C23 1.49(3)
C22 H22 0.95
C23 H23 0.95
C24 N3 1.31(2)
C24 C25 1.42(3)
C24 H24 0.95
C25 C26 1.46(3)
C26 C27 1.46(3)
C26 H26 0.95
C27 C28 1.36(3)
C27 H27 0.95
C28 N3 1.39(3)
C28 C29 1.60(3)
C29 N4 1.20(3)
C29 C30 1.43(3)
C30 C31 1.43(3)
C30 H30 0.95
C31 C32 1.28(3)
C31 H31 0.95
C32 C33 1.36(3)
C32 H32 0.95
C33 O2 1.34(3)
C33 N4 1.38(3)
C34 O2 1.38(2)
C34 H34A 0.98
C34 H34B 0.98
C34 H34C 0.98
C35 C36 1.39
C35 C68 1.39
C35 H35 0.95
C36 C37 1.39
C36 H36 0.95
C37 C38 1.39
C37 H37 0.95
C38 C39 1.39
C38 C40 1.51(2)
C39 C68 1.39
C39 H39 0.95
C68 H68 0.95
C40 C49 1.38(3)
C40 C41 1.41(3)
C41 C42 1.37(3)
C41 H41 0.95
C42 C43 1.28(3)
C42 H42 0.95
C43 N5 1.45(3)
C43 C44 1.51(3)
C44 N6 1.31(3)
C44 C45 1.45(3)
C45 C46 1.43(3)
C45 H45 0.95
C46 C47 1.42(3)
C46 H46 0.95
C47 C48 1.48(3)
C47 H47 0.95
C48 O3 1.36(3)
C48 N6 1.38(3)
C49 N5 1.32(2)
C49 H49 0.95
C50 O3 1.44(2)
C50 H50A 0.98
C50 H50B 0.98
C50 H50C 0.98
C51 C52 1.38(2)
C51 C56 1.42(2)
C51 H51 0.95
C52 C53 1.36(2)
C52 H52 0.95
C53 C54 1.37(2)
C53 H53 0.95
C54 C55 1.39(2)
C54 C57 1.49(2)
C55 C56 1.37(2)
C55 H55 0.95
C56 H56 0.95
C57 C59 1.38(2)
C57 C58 1.41(2)
C58 N7 1.42(2)
C58 H58 0.95
C59 C60 1.42(2)
C59 H59 0.95
C60 C61 1.39(2)
C60 H60 0.95
C61 N7 1.37(2)
C61 C62 1.47(2)
C62 N8 1.36(2)
C62 C63 1.40(2)
C63 C64 1.32(2)
C63 H63 0.95
C64 C65 1.36(2)
C64 H64 0.95
C65 C66 1.48(2)
C65 H65 0.95
C66 O4 1.28(2)
C66 N8 1.37(2)
C67 O4 1.49(2)
C67 H67A 0.98
C67 H67B 0.98
C67 H67C 0.98
B1 F2 1.36(3)
B1 F4 1.36(3)
B1 F3 1.38(3)
B1 F1 1.46(3)
N1 Cu1 2.039(14)
N2 Cu1 2.004(14)
N3 Cu1 1.980(14)
N4 Cu1 2.062(13)
N5 Cu2 1.997(13)
N6 Cu2 2.091(14)
N7 Cu2 1.989(13)
N8 Cu2 2.041(13)
